data_4326933
loop_
_publ_author_name
'Weiyin Yi'
'Jie Zhang'
'Meng Li'
'Zhenxia Chen'
'Xigeng Zhou'

_publ_section_title
;
 Synthesis, Structures, and Reactivity of Yttrium Alkyl and Alkynyl
 Complexes with Mixed TpMe2/Cp Ligands
;
_journal_name_full 'Inorganic Chemistry'
_journal_page_first 11813
_journal_page_last 11824
_journal_paper_doi 10.1021/ic2019499
_journal_volume 50
_journal_year 2011
_chemical_formula_sum 'C52 H68 B N8 Y'
_chemical_formula_weight 904.86
_chemical_name_systematic
; 
 ? 
;
_space_group_IT_number 148
_symmetry_cell_setting hexagonal
_symmetry_space_group_name_Hall '-R 3'
_symmetry_space_group_name_H-M 'R -3 :H'
_atom_sites_solution_hydrogens geom
_atom_sites_solution_primary direct
_atom_sites_solution_secondary difmap
_audit_creation_method SHELXL-97
_cell_angle_alpha 90.00
_cell_angle_beta 90.00
_cell_angle_gamma 120.00
_cell_formula_units_Z 18
_cell_length_a 49.363(19)
_cell_length_b 49.363(13)
_cell_length_c 10.871(4)
_cell_measurement_reflns_used 1020
_cell_measurement_temperature 293(2)
_cell_measurement_theta_max 20.630
_cell_measurement_theta_min 2.182
_cell_volume 22941(14)
_computing_cell_refinement 'Bruker SMART'
_computing_data_collection 'Bruker SMART'
_computing_data_reduction 'Bruker SHELXTL'
_computing_molecular_graphics 'Bruker SHELXTL'
_computing_publication_material 'Bruker SHELXTL'
_computing_structure_refinement 'SHELXL-97 (Sheldrick, 1997)'
_computing_structure_solution 'SHELXS-97 (Sheldrick, 1990)'
_diffrn_ambient_temperature 293(2)
_diffrn_measured_fraction_theta_full 1.000
_diffrn_measured_fraction_theta_max 1.000
_diffrn_measurement_device_type 'CCD area detector'
_diffrn_measurement_method 'phi and omega scans'
_diffrn_radiation_monochromator graphite
_diffrn_radiation_source 'fine-focus sealed tube'
_diffrn_radiation_type MoK\a
_diffrn_radiation_wavelength 0.71073
_diffrn_reflns_av_R_equivalents 0.1374
_diffrn_reflns_av_sigmaI/netI 0.1279
_diffrn_reflns_limit_h_max 50
_diffrn_reflns_limit_h_min -58
_diffrn_reflns_limit_k_max 58
_diffrn_reflns_limit_k_min -50
_diffrn_reflns_limit_l_max 12
_diffrn_reflns_limit_l_min -12
_diffrn_reflns_number 37830
_diffrn_reflns_theta_full 25.01
_diffrn_reflns_theta_max 25.01
_diffrn_reflns_theta_min 1.43
_exptl_absorpt_coefficient_mu 1.185
_exptl_absorpt_correction_T_max 0.9112
_exptl_absorpt_correction_T_min 0.8239
_exptl_absorpt_correction_type multi-scan
_exptl_absorpt_process_details sadabs
_exptl_crystal_colour yellow
_exptl_crystal_density_diffrn 1.179
_exptl_crystal_description rod
_exptl_crystal_F_000 8640
_exptl_crystal_size_max 0.17
_exptl_crystal_size_mid 0.10
_exptl_crystal_size_min 0.08
_platon_squeeze_details ' '
_refine_diff_density_max 0.721
_refine_diff_density_min -0.506
_refine_diff_density_rms 0.054
_refine_ls_extinction_method none
_refine_ls_goodness_of_fit_ref 0.784
_refine_ls_hydrogen_treatment mixed
_refine_ls_matrix_type full
_refine_ls_number_parameters 576
_refine_ls_number_reflns 8975
_refine_ls_number_restraints 0
_refine_ls_restrained_S_all 0.784
_refine_ls_R_factor_all 0.1106
_refine_ls_R_factor_gt 0.0533
_refine_ls_shift/su_max 0.002
_refine_ls_shift/su_mean 0.000
_refine_ls_structure_factor_coef Fsqd
_refine_ls_weighting_details 'calc w=1/[\s^2^(Fo^2^)+(0.0684P)^2^+0.0000P] where P=(Fo^2^+2Fc^2^)/3'
_refine_ls_weighting_scheme calc
_refine_ls_wR_factor_gt 0.1137
_refine_ls_wR_factor_ref 0.1316
_reflns_number_gt 4774
_reflns_number_total 8975
_reflns_threshold_expression >2sigma(I)
_cod_data_source_file ic2019499_si_002_05.cif
_cod_data_source_block 01010as
_cod_original_cell_volume 22942(13)
_cod_original_sg_symbol_H-M 'R -3'
_cod_database_code 4326933

loop_
_symmetry_equiv_pos_as_xyz
'x, y, z'
'-y, x-y, z'
'-x+y, -x, z'
'x+2/3, y+1/3, z+1/3'
'-y+2/3, x-y+1/3, z+1/3'
'-x+y+2/3, -x+1/3, z+1/3'
'x+1/3, y+2/3, z+2/3'
'-y+1/3, x-y+2/3, z+2/3'
'-x+y+1/3, -x+2/3, z+2/3'
'-x, -y, -z'
'y, -x+y, -z'
'x-y, x, -z'
'-x+2/3, -y+1/3, -z+1/3'
'y+2/3, -x+y+1/3, -z+1/3'
'x-y+2/3, x+1/3, -z+1/3'
'-x+1/3, -y+2/3, -z+2/3'
'y+1/3, -x+y+2/3, -z+2/3'
'x-y+1/3, x+2/3, -z+2/3'

loop_
_atom_site_label
_atom_site_type_symbol
_atom_site_fract_x
_atom_site_fract_y
_atom_site_fract_z
_atom_site_U_iso_or_equiv
_atom_site_adp_type
_atom_site_occupancy
_atom_site_symmetry_multiplicity
_atom_site_calc_flag
_atom_site_refinement_flags
Y1 Y 0.131292(9) 0.627757(9) 0.45481(3) 0.04255(13) Uani 1 1 d .
B1 B 0.19906(13) 0.66249(13) 0.2875(5) 0.0617(15) Uani 1 1 d .
H1 H 0.2232(10) 0.6762(9) 0.235(4) 0.093 Uiso 1 1 d .
N1 N 0.07940(7) 0.62041(7) 0.4056(2) 0.0382(7) Uani 1 1 d .
N2 N 0.08424(7) 0.57770(6) 0.4379(2) 0.0358(7) Uani 1 1 d .
N3 N 0.14281(7) 0.62720(7) 0.2217(3) 0.0470(8) Uani 1 1 d .
N4 N 0.17356(8) 0.64733(8) 0.1925(3) 0.0552(9) Uani 1 1 d .
N5 N 0.16520(8) 0.68195(7) 0.3899(3) 0.0513(9) Uani 1 1 d .
N6 N 0.19450(8) 0.68664(7) 0.3635(3) 0.0535(9) Uani 1 1 d .
N7 N 0.17330(8) 0.61499(8) 0.4299(3) 0.0544(9) Uani 1 1 d .
N8 N 0.19951(9) 0.63715(9) 0.3700(4) 0.0675(11) Uani 1 1 d .
C1 C 0.06532(8) 0.58934(9) 0.4147(3) 0.0372(9) Uani 1 1 d .
C2 C 0.03016(8) 0.56812(8) 0.3977(3) 0.0433(10) Uani 1 1 d .
H2A H 0.0250 0.5470 0.4185 0.052 Uiso 1 1 calc R
H2B H 0.0196 0.5744 0.4568 0.052 Uiso 1 1 calc R
C3 C 0.01679(8) 0.56737(8) 0.2723(4) 0.0410(9) Uani 1 1 d .
C4 C 0.01988(9) 0.55052(9) 0.1779(4) 0.0551(11) Uani 1 1 d .
H4 H 0.0322 0.5413 0.1893 0.066 Uiso 1 1 calc R
C5 C 0.00495(11) 0.54702(12) 0.0658(4) 0.0763(15) Uani 1 1 d .
H5 H 0.0072 0.5355 0.0030 0.092 Uiso 1 1 calc R
C6 C -0.01293(12) 0.56057(14) 0.0484(5) 0.0888(19) Uani 1 1 d .
H6 H -0.0226 0.5586 -0.0270 0.107 Uiso 1 1 calc R
C7 C -0.01663(11) 0.57700(11) 0.1415(6) 0.0796(16) Uani 1 1 d .
H7 H -0.0292 0.5859 0.1301 0.096 Uiso 1 1 calc R
C8 C -0.00175(9) 0.58035(9) 0.2521(4) 0.0575(12) Uani 1 1 d .
H8 H -0.0043 0.5917 0.3147 0.069 Uiso 1 1 calc R
C9 C 0.06196(9) 0.63631(8) 0.3892(3) 0.0422(9) Uani 1 1 d .
C10 C 0.04331(10) 0.63798(9) 0.4838(4) 0.0514(11) Uani 1 1 d .
C11 C 0.02740(10) 0.65395(10) 0.4627(4) 0.0647(13) Uani 1 1 d .
H11 H 0.0145 0.6544 0.5243 0.078 Uiso 1 1 calc R
C12 C 0.02982(11) 0.66913(11) 0.3551(5) 0.0702(14) Uani 1 1 d .
H12 H 0.0188 0.6796 0.3432 0.084 Uiso 1 1 calc R
C13 C 0.04885(10) 0.66857(9) 0.2646(4) 0.0598(12) Uani 1 1 d .
H13 H 0.0508 0.6790 0.1910 0.072 Uiso 1 1 calc R
C14 C 0.06523(9) 0.65296(9) 0.2801(4) 0.0465(10) Uani 1 1 d .
C15 C 0.08535(9) 0.65369(9) 0.1742(3) 0.0541(11) Uani 1 1 d .
H15 H 0.0930 0.6393 0.1936 0.065 Uiso 1 1 calc R
C16 C 0.11372(11) 0.68606(11) 0.1542(5) 0.0876(16) Uani 1 1 d .
H16A H 0.1069 0.7004 0.1302 0.131 Uiso 1 1 calc R
H16B H 0.1267 0.6850 0.0906 0.131 Uiso 1 1 calc R
H16C H 0.1255 0.6932 0.2291 0.131 Uiso 1 1 calc R
C17 C 0.06655(11) 0.64254(11) 0.0525(4) 0.0784(15) Uani 1 1 d .
H17A H 0.0496 0.6215 0.0622 0.118 Uiso 1 1 calc R
H17B H 0.0801 0.6433 -0.0125 0.118 Uiso 1 1 calc R
H17C H 0.0583 0.6560 0.0325 0.118 Uiso 1 1 calc R
C18 C 0.04097(13) 0.62504(12) 0.6118(4) 0.0820(16) Uani 1 1 d .
H18 H 0.0519 0.6130 0.6126 0.098 Uiso 1 1 calc R
C19 C 0.05766(16) 0.65256(16) 0.7021(5) 0.128(3) Uani 1 1 d .
H19A H 0.0785 0.6666 0.6730 0.193 Uiso 1 1 calc R
H19B H 0.0587 0.6447 0.7817 0.193 Uiso 1 1 calc R
H19C H 0.0462 0.6635 0.7078 0.193 Uiso 1 1 calc R
C20 C 0.00683(16) 0.60334(15) 0.6546(6) 0.138(3) Uani 1 1 d .
H20A H -0.0039 0.6151 0.6586 0.207 Uiso 1 1 calc R
H20B H 0.0069 0.5951 0.7346 0.207 Uiso 1 1 calc R
H20C H -0.0037 0.5864 0.5973 0.207 Uiso 1 1 calc R
C21 C 0.07365(8) 0.54577(8) 0.4700(3) 0.0374(9) Uani 1 1 d .
C22 C 0.08208(9) 0.52796(9) 0.3951(4) 0.0500(11) Uani 1 1 d .
C23 C 0.07598(10) 0.49884(9) 0.4351(4) 0.0633(12) Uani 1 1 d .
H23 H 0.0820 0.4874 0.3859 0.076 Uiso 1 1 calc R
C24 C 0.06148(11) 0.48643(10) 0.5438(5) 0.0690(14) Uani 1 1 d .
H24 H 0.0578 0.4668 0.5687 0.083 Uiso 1 1 calc R
C25 C 0.05243(10) 0.50302(10) 0.6156(4) 0.0588(12) Uani 1 1 d .
H25 H 0.0423 0.4944 0.6896 0.071 Uiso 1 1 calc R
C26 C 0.05793(8) 0.53258(9) 0.5816(3) 0.0444(10) Uani 1 1 d .
C27 C 0.04589(9) 0.54811(9) 0.6693(3) 0.0494(10) Uani 1 1 d .
H27 H 0.0524 0.5691 0.6382 0.059 Uiso 1 1 calc R
C28 C 0.05919(11) 0.55129(11) 0.7997(4) 0.0769(15) Uani 1 1 d .
H28A H 0.0502 0.5310 0.8371 0.115 Uiso 1 1 calc R
H28B H 0.0542 0.5645 0.8481 0.115 Uiso 1 1 calc R
H28C H 0.0815 0.5604 0.7953 0.115 Uiso 1 1 calc R
C29 C 0.01011(9) 0.52997(10) 0.6776(4) 0.0696(13) Uani 1 1 d .
H29A H 0.0014 0.5277 0.5967 0.104 Uiso 1 1 calc R
H29B H 0.0032 0.5412 0.7289 0.104 Uiso 1 1 calc R
H29C H 0.0033 0.5097 0.7123 0.104 Uiso 1 1 calc R
C30 C 0.09650(10) 0.53826(10) 0.2692(4) 0.0611(12) Uani 1 1 d .
H30 H 0.0984 0.5587 0.2521 0.073 Uiso 1 1 calc R
C31 C 0.07535(11) 0.51530(10) 0.1698(4) 0.0744(14) Uani 1 1 d .
H31A H 0.0749 0.4957 0.1791 0.112 Uiso 1 1 calc R
H31B H 0.0834 0.5238 0.0899 0.112 Uiso 1 1 calc R
H31C H 0.0545 0.5120 0.1782 0.112 Uiso 1 1 calc R
C32 C 0.12894(10) 0.54188(12) 0.2572(5) 0.0919(18) Uani 1 1 d .
H32A H 0.1429 0.5573 0.3147 0.138 Uiso 1 1 calc R
H32B H 0.1366 0.5484 0.1751 0.138 Uiso 1 1 calc R
H32C H 0.1277 0.5222 0.2742 0.138 Uiso 1 1 calc R
C33 C 0.13209(11) 0.61105(12) 0.6905(4) 0.0663(13) Uani 1 1 d .
H33 H 0.1255 0.5898 0.7196 0.080 Uiso 1 1 calc R
C34 C 0.16334(12) 0.63494(13) 0.6696(4) 0.0710(14) Uani 1 1 d .
H34 H 0.1819 0.6328 0.6787 0.085 Uiso 1 1 calc R
C35 C 0.16345(13) 0.66292(13) 0.6573(4) 0.0823(16) Uani 1 1 d .
H35 H 0.1821 0.6838 0.6552 0.099 Uiso 1 1 calc R
C36 C 0.13276(14) 0.65647(12) 0.6688(4) 0.0737(14) Uani 1 1 d .
H36 H 0.1264 0.6722 0.6788 0.088 Uiso 1 1 calc R
C37 C 0.11410(12) 0.62517(11) 0.6907(4) 0.0632(12) Uani 1 1 d .
H37 H 0.0924 0.6153 0.7195 0.076 Uiso 1 1 calc R
C38 C 0.09445(10) 0.59366(10) 0.0986(4) 0.0714(14) Uani 1 1 d .
H38A H 0.0923 0.5741 0.0730 0.107 Uiso 1 1 calc R
H38B H 0.0853 0.6008 0.0379 0.107 Uiso 1 1 calc R
H38C H 0.0839 0.5909 0.1758 0.107 Uiso 1 1 calc R
C39 C 0.12819(10) 0.61724(9) 0.1129(4) 0.0503(11) Uani 1 1 d .
C40 C 0.14870(13) 0.63105(11) 0.0181(4) 0.0681(13) Uani 1 1 d .
H40 H 0.1440 0.6282 -0.0654 0.082 Uiso 1 1 calc R
C41 C 0.17714(12) 0.64969(11) 0.0688(4) 0.0655(13) Uani 1 1 d .
C42 C 0.20788(12) 0.66956(12) 0.0066(5) 0.104(2) Uani 1 1 d .
H42A H 0.2164 0.6909 0.0323 0.156 Uiso 1 1 calc R
H42B H 0.2049 0.6682 -0.0810 0.156 Uiso 1 1 calc R
H42C H 0.2220 0.6623 0.0284 0.156 Uiso 1 1 calc R
C43 C 0.14264(12) 0.71350(11) 0.4676(5) 0.0858(16) Uani 1 1 d .
H43A H 0.1419 0.7284 0.4133 0.129 Uiso 1 1 calc R
H43B H 0.1454 0.7210 0.5506 0.129 Uiso 1 1 calc R
H43C H 0.1234 0.6939 0.4615 0.129 Uiso 1 1 calc R
C44 C 0.16932(12) 0.70901(10) 0.4323(4) 0.0593(12) Uani 1 1 d .
C45 C 0.20066(12) 0.73060(10) 0.4352(4) 0.0702(14) Uani 1 1 d .
H45 H 0.2096 0.7513 0.4612 0.084 Uiso 1 1 calc R
C46 C 0.21625(11) 0.71639(10) 0.3933(4) 0.0648(13) Uani 1 1 d .
C47 C 0.25046(11) 0.72917(12) 0.3750(6) 0.121(2) Uani 1 1 d .
H47A H 0.2570 0.7167 0.4200 0.182 Uiso 1 1 calc R
H47B H 0.2617 0.7504 0.4042 0.182 Uiso 1 1 calc R
H47C H 0.2547 0.7287 0.2891 0.182 Uiso 1 1 calc R
C48 C 0.25487(14) 0.65023(16) 0.3265(9) 0.186(4) Uani 1 1 d .
H48A H 0.2649 0.6379 0.3233 0.280 Uiso 1 1 calc R
H48B H 0.2675 0.6688 0.3736 0.280 Uiso 1 1 calc R
H48C H 0.2524 0.6559 0.2445 0.280 Uiso 1 1 calc R
C49 C 0.22302(14) 0.63139(14) 0.3866(7) 0.104(2) Uani 1 1 d .
C50 C 0.21219(16) 0.60573(14) 0.4606(6) 0.108(2) Uani 1 1 d .
H50 H 0.2236 0.5967 0.4894 0.129 Uiso 1 1 calc R
C51 C 0.18114(14) 0.59558(11) 0.4848(5) 0.0734(14) Uani 1 1 d .
C52 C 0.15863(14) 0.56815(12) 0.5574(5) 0.0988(19) Uani 1 1 d .
H52A H 0.1648 0.5713 0.6423 0.148 Uiso 1 1 calc R
H52B H 0.1584 0.5497 0.5273 0.148 Uiso 1 1 calc R
H52C H 0.1381 0.5656 0.5497 0.148 Uiso 1 1 calc R

loop_
_atom_site_aniso_label
_atom_site_aniso_U_11
_atom_site_aniso_U_22
_atom_site_aniso_U_33
_atom_site_aniso_U_23
_atom_site_aniso_U_13
_atom_site_aniso_U_12
Y1 0.0457(3) 0.0417(2) 0.0332(2) -0.00243(18) -0.00066(19) 0.0165(2)
B1 0.050(3) 0.052(3) 0.075(4) 0.007(3) 0.019(3) 0.020(3)
N1 0.0412(19) 0.0394(19) 0.0335(17) 0.0007(14) -0.0011(14) 0.0199(16)
N2 0.0411(18) 0.0377(18) 0.0273(16) 0.0009(14) 0.0051(14) 0.0188(16)
N3 0.051(2) 0.0397(19) 0.038(2) 0.0007(16) 0.0049(16) 0.0136(17)
N4 0.056(2) 0.048(2) 0.053(2) 0.0035(18) 0.0159(19) 0.0202(19)
N5 0.057(2) 0.043(2) 0.050(2) -0.0059(17) -0.0014(18) 0.0221(19)
N6 0.049(2) 0.039(2) 0.063(2) 0.0036(17) -0.0053(18) 0.0145(19)
N7 0.068(3) 0.058(2) 0.046(2) -0.0094(18) -0.0086(19) 0.039(2)
N8 0.057(3) 0.060(3) 0.090(3) -0.010(2) -0.009(2) 0.033(2)
C1 0.043(2) 0.046(2) 0.0192(19) 0.0072(17) 0.0072(17) 0.020(2)
C2 0.038(2) 0.041(2) 0.047(2) 0.0097(19) 0.0025(19) 0.0162(19)
C3 0.032(2) 0.037(2) 0.045(2) 0.0100(19) 0.0003(19) 0.0101(19)
C4 0.041(3) 0.055(3) 0.063(3) 0.009(2) 0.009(2) 0.019(2)
C5 0.058(3) 0.087(4) 0.045(3) -0.004(3) 0.005(3) 0.007(3)
C6 0.057(4) 0.100(5) 0.068(4) 0.031(3) -0.018(3) 0.008(3)
C7 0.067(4) 0.073(4) 0.094(4) 0.017(3) -0.026(3) 0.031(3)
C8 0.046(3) 0.051(3) 0.073(3) 0.003(2) -0.005(2) 0.022(2)
C9 0.047(2) 0.034(2) 0.043(2) -0.0044(18) -0.007(2) 0.018(2)
C10 0.063(3) 0.055(3) 0.049(3) -0.008(2) -0.003(2) 0.039(2)
C11 0.070(3) 0.067(3) 0.067(3) -0.016(3) -0.003(3) 0.042(3)
C12 0.078(4) 0.064(3) 0.086(4) -0.019(3) -0.032(3) 0.049(3)
C13 0.066(3) 0.050(3) 0.062(3) -0.001(2) -0.020(3) 0.029(3)
C14 0.047(2) 0.041(2) 0.051(3) -0.001(2) -0.010(2) 0.021(2)
C15 0.060(3) 0.056(3) 0.041(2) 0.011(2) -0.001(2) 0.025(2)
C16 0.069(3) 0.079(4) 0.080(4) 0.020(3) -0.002(3) 0.011(3)
C17 0.093(4) 0.093(4) 0.051(3) 0.005(3) -0.006(3) 0.048(3)
C18 0.127(5) 0.111(4) 0.056(3) 0.005(3) 0.019(3) 0.095(4)
C19 0.209(7) 0.216(7) 0.052(3) -0.038(4) -0.027(4) 0.175(7)
C20 0.188(7) 0.160(6) 0.120(5) 0.068(5) 0.097(5) 0.128(6)
C21 0.036(2) 0.033(2) 0.036(2) 0.0100(18) 0.0031(17) 0.0128(18)
C22 0.058(3) 0.036(2) 0.049(2) 0.005(2) 0.012(2) 0.019(2)
C23 0.080(3) 0.041(3) 0.072(3) 0.005(2) 0.019(3) 0.032(2)
C24 0.085(4) 0.045(3) 0.078(4) 0.020(3) 0.009(3) 0.034(3)
C25 0.058(3) 0.056(3) 0.053(3) 0.023(2) 0.009(2) 0.022(2)
C26 0.041(2) 0.041(2) 0.043(2) 0.0129(19) 0.0010(19) 0.014(2)
C27 0.051(3) 0.050(3) 0.038(2) 0.012(2) 0.007(2) 0.018(2)
C28 0.079(3) 0.101(4) 0.038(3) 0.003(3) 0.002(2) 0.035(3)
C29 0.062(3) 0.078(3) 0.062(3) 0.020(3) 0.020(2) 0.030(3)
C30 0.089(4) 0.046(3) 0.054(3) -0.002(2) 0.022(3) 0.038(3)
C31 0.090(4) 0.073(3) 0.070(3) -0.012(3) 0.002(3) 0.048(3)
C32 0.066(3) 0.099(4) 0.084(4) -0.024(3) 0.016(3) 0.021(3)
C33 0.078(4) 0.071(3) 0.040(3) 0.007(2) -0.001(2) 0.030(3)
C34 0.078(4) 0.090(4) 0.037(3) -0.005(3) -0.011(2) 0.036(3)
C35 0.075(4) 0.083(4) 0.058(3) -0.023(3) -0.018(3) 0.016(3)
C36 0.097(4) 0.076(4) 0.042(3) -0.017(3) -0.008(3) 0.039(3)
C37 0.077(3) 0.068(4) 0.039(3) -0.013(2) -0.002(2) 0.033(3)
C38 0.082(4) 0.074(3) 0.052(3) -0.016(2) -0.024(3) 0.034(3)
C39 0.068(3) 0.052(3) 0.038(2) -0.003(2) -0.005(2) 0.035(2)
C40 0.102(4) 0.072(3) 0.032(3) 0.003(2) 0.010(3) 0.045(3)
C41 0.088(4) 0.057(3) 0.050(3) 0.008(2) 0.035(3) 0.036(3)
C42 0.118(5) 0.085(4) 0.090(4) 0.020(3) 0.064(4) 0.036(4)
C43 0.114(4) 0.081(4) 0.083(4) -0.013(3) 0.001(3) 0.064(4)
C44 0.081(4) 0.050(3) 0.051(3) -0.005(2) -0.011(3) 0.036(3)
C45 0.089(4) 0.038(3) 0.074(3) -0.014(2) -0.028(3) 0.024(3)
C46 0.061(3) 0.041(3) 0.077(3) -0.001(2) -0.016(3) 0.014(3)
C47 0.057(4) 0.063(4) 0.205(7) 0.003(4) -0.023(4) 0.000(3)
C48 0.060(4) 0.143(7) 0.363(14) 0.030(7) 0.030(6) 0.056(4)
C49 0.074(4) 0.075(4) 0.179(7) -0.006(4) -0.011(4) 0.049(4)
C50 0.099(5) 0.083(4) 0.168(7) -0.037(4) -0.057(5) 0.066(4)
C51 0.103(5) 0.061(3) 0.072(3) -0.019(3) -0.029(3) 0.053(3)
C52 0.152(6) 0.093(4) 0.074(4) 0.010(3) -0.017(4) 0.078(4)

loop_
_atom_type_symbol
_atom_type_description
_atom_type_scat_dispersion_real
_atom_type_scat_dispersion_imag
_atom_type_scat_source
C C 0.0033 0.0016 'International Tables Vol C Tables 4.2.6.8 and 6.1.1.4'
H H 0.0000 0.0000 'International Tables Vol C Tables 4.2.6.8 and 6.1.1.4'
B B 0.0013 0.0007 'International Tables Vol C Tables 4.2.6.8 and 6.1.1.4'
N N 0.0061 0.0033 'International Tables Vol C Tables 4.2.6.8 and 6.1.1.4'
Y Y -2.7962 3.5667 'International Tables Vol C Tables 4.2.6.8 and 6.1.1.4'

loop_
_geom_angle_atom_site_label_1
_geom_angle_atom_site_label_2
_geom_angle_atom_site_label_3
_geom_angle
N2 Y1 N5 151.92(11)
N2 Y1 N1 55.45(10)
N5 Y1 N1 101.03(10)
N2 Y1 N7 103.44(11)
N5 Y1 N7 92.57(12)
N1 Y1 N7 152.32(10)
N2 Y1 N3 91.06(9)
N5 Y1 N3 72.34(10)
N1 Y1 N3 90.21(10)
N7 Y1 N3 70.98(11)
N2 Y1 C37 84.51(12)
N5 Y1 C37 110.80(13)
N1 Y1 C37 85.38(13)
N7 Y1 C37 112.27(13)
N3 Y1 C37 175.01(13)
N2 Y1 C33 85.00(12)
N5 Y1 C33 120.13(13)
N1 Y1 C33 109.56(13)
N7 Y1 C33 83.30(14)
N3 Y1 C33 152.32(14)
C37 Y1 C33 29.62(13)
N2 Y1 C36 111.26(14)
N5 Y1 C36 81.42(14)
N1 Y1 C36 90.99(14)
N7 Y1 C36 115.00(14)
N3 Y1 C36 153.46(13)
C37 Y1 C36 29.38(12)
C33 Y1 C36 48.93(15)
N2 Y1 C34 113.32(13)
N5 Y1 C34 93.98(14)
N1 Y1 C34 134.03(13)
N7 Y1 C34 67.79(13)
N3 Y1 C34 135.75(13)
C37 Y1 C34 48.76(15)
C33 Y1 C34 30.13(12)
C36 Y1 C34 48.52(16)
N2 Y1 C35 131.50(13)
N5 Y1 C35 71.24(14)
N1 Y1 C35 119.68(15)
N7 Y1 C35 87.44(15)
N3 Y1 C35 136.35(14)
C37 Y1 C35 48.46(15)
C33 Y1 C35 48.95(16)
C36 Y1 C35 29.43(14)
C34 Y1 C35 29.14(13)
N2 Y1 C1 27.79(9)
N5 Y1 C1 127.57(11)
N1 Y1 C1 27.68(9)
N7 Y1 C1 129.55(11)
N3 Y1 C1 91.53(10)
C37 Y1 C1 83.48(12)
C33 Y1 C1 97.34(12)
C36 Y1 C1 101.62(14)
C34 Y1 C1 127.32(13)
C35 Y1 C1 130.04(14)
N4 B1 N8 110.0(4)
N4 B1 N6 109.9(4)
N8 B1 N6 112.1(4)
N4 B1 H1 108(2)
N8 B1 H1 109(2)
N6 B1 H1 108(2)
C1 N1 C9 121.8(3)
C1 N1 Y1 93.4(2)
C9 N1 Y1 144.2(2)
C1 N2 C21 124.5(3)
C1 N2 Y1 95.5(2)
C21 N2 Y1 138.1(2)
C39 N3 N4 105.0(3)
C39 N3 Y1 141.4(3)
N4 N3 Y1 112.7(2)
C41 N4 N3 109.9(4)
C41 N4 B1 126.7(4)
N3 N4 B1 123.3(3)
C44 N5 N6 106.5(3)
C44 N5 Y1 132.6(3)
N6 N5 Y1 109.3(2)
C46 N6 N5 109.2(4)
C46 N6 B1 128.1(4)
N5 N6 B1 121.6(3)
C51 N7 N8 106.7(4)
C51 N7 Y1 135.6(4)
N8 N7 Y1 115.3(3)
C49 N8 N7 109.9(4)
C49 N8 B1 127.9(5)
N7 N8 B1 122.1(4)
N1 C1 N2 115.6(3)
N1 C1 C2 122.7(3)
N2 C1 C2 121.7(3)
N1 C1 Y1 58.94(18)
N2 C1 Y1 56.72(18)
C2 C1 Y1 177.7(3)
C3 C2 C1 117.4(3)
C3 C2 H2A 107.9
C1 C2 H2A 107.9
C3 C2 H2B 107.9
C1 C2 H2B 107.9
H2A C2 H2B 107.2
C8 C3 C4 117.6(4)
C8 C3 C2 121.4(4)
C4 C3 C2 120.6(4)
C5 C4 C3 121.1(4)
C5 C4 H4 119.4
C3 C4 H4 119.4
C6 C5 C4 119.7(5)
C6 C5 H5 120.2
C4 C5 H5 120.2
C5 C6 C7 120.1(5)
C5 C6 H6 120.0
C7 C6 H6 120.0
C6 C7 C8 119.8(5)
C6 C7 H7 120.1
C8 C7 H7 120.1
C3 C8 C7 121.7(5)
C3 C8 H8 119.2
C7 C8 H8 119.2
C14 C9 C10 118.0(4)
C14 C9 N1 120.0(3)
C10 C9 N1 121.9(3)
C11 C10 C9 119.1(4)
C11 C10 C18 116.7(4)
C9 C10 C18 124.1(4)
C12 C11 C10 122.5(4)
C12 C11 H11 118.7
C10 C11 H11 118.7
C11 C12 C13 118.6(4)
C11 C12 H12 120.7
C13 C12 H12 120.7
C12 C13 C14 121.6(4)
C12 C13 H13 119.2
C14 C13 H13 119.2
C13 C14 C9 120.1(4)
C13 C14 C15 117.2(4)
C9 C14 C15 122.7(3)
C14 C15 C16 112.5(4)
C14 C15 C17 111.9(3)
C16 C15 C17 108.9(3)
C14 C15 H15 107.8
C16 C15 H15 107.8
C17 C15 H15 107.8
C15 C16 H16A 109.5
C15 C16 H16B 109.5
H16A C16 H16B 109.5
C15 C16 H16C 109.5
H16A C16 H16C 109.5
H16B C16 H16C 109.5
C15 C17 H17A 109.5
C15 C17 H17B 109.5
H17A C17 H17B 109.5
C15 C17 H17C 109.5
H17A C17 H17C 109.5
H17B C17 H17C 109.5
C10 C18 C19 108.7(4)
C10 C18 C20 113.3(5)
C19 C18 C20 109.6(5)
C10 C18 H18 108.4
C19 C18 H18 108.4
C20 C18 H18 108.4
C18 C19 H19A 109.5
C18 C19 H19B 109.5
H19A C19 H19B 109.5
C18 C19 H19C 109.5
H19A C19 H19C 109.5
H19B C19 H19C 109.5
C18 C20 H20A 109.5
C18 C20 H20B 109.5
H20A C20 H20B 109.5
C18 C20 H20C 109.5
H20A C20 H20C 109.5
H20B C20 H20C 109.5
C22 C21 C26 118.4(3)
C22 C21 N2 119.2(3)
C26 C21 N2 122.0(3)
C23 C22 C21 119.3(4)
C23 C22 C30 117.1(4)
C21 C22 C30 123.5(3)
C24 C23 C22 122.3(4)
C24 C23 H23 118.9
C22 C23 H23 118.9
C23 C24 C25 119.1(4)
C23 C24 H24 120.5
C25 C24 H24 120.5
C24 C25 C26 121.8(4)
C24 C25 H25 119.1
C26 C25 H25 119.1
C25 C26 C21 119.0(4)
C25 C26 C27 116.2(3)
C21 C26 C27 124.8(3)
C26 C27 C29 111.7(3)
C26 C27 C28 112.1(3)
C29 C27 C28 108.3(3)
C26 C27 H27 108.2
C29 C27 H27 108.2
C28 C27 H27 108.2
C27 C28 H28A 109.5
C27 C28 H28B 109.5
H28A C28 H28B 109.5
C27 C28 H28C 109.5
H28A C28 H28C 109.5
H28B C28 H28C 109.5
C27 C29 H29A 109.5
C27 C29 H29B 109.5
H29A C29 H29B 109.5
C27 C29 H29C 109.5
H29A C29 H29C 109.5
H29B C29 H29C 109.5
C22 C30 C32 114.1(4)
C22 C30 C31 110.9(4)
C32 C30 C31 108.2(3)
C22 C30 H30 107.8
C32 C30 H30 107.8
C31 C30 H30 107.8
C30 C31 H31A 109.5
C30 C31 H31B 109.5
H31A C31 H31B 109.5
C30 C31 H31C 109.5
H31A C31 H31C 109.5
H31B C31 H31C 109.5
C30 C32 H32A 109.5
C30 C32 H32B 109.5
H32A C32 H32B 109.5
C30 C32 H32C 109.5
H32A C32 H32C 109.5
H32B C32 H32C 109.5
C37 C33 C34 106.8(5)
C37 C33 Y1 74.6(3)
C34 C33 Y1 76.7(3)
C37 C33 H33 125.8
C34 C33 H33 125.8
Y1 C33 H33 125.8
C35 C34 C33 107.8(5)
C35 C34 Y1 76.2(3)
C33 C34 Y1 73.2(3)
C35 C34 H34 125.6
C33 C34 H34 125.6
Y1 C34 H34 125.6
C36 C35 C34 107.6(5)
C36 C35 Y1 73.1(3)
C34 C35 Y1 74.7(3)
C36 C35 H35 125.8
C34 C35 H35 125.8
Y1 C35 H35 125.8
C37 C36 C35 108.4(5)
C37 C36 Y1 74.4(3)
C35 C36 Y1 77.5(3)
C37 C36 H36 125.1
C35 C36 H36 125.1
Y1 C36 H36 125.1
C36 C37 C33 109.4(5)
C36 C37 Y1 76.2(3)
C33 C37 Y1 75.8(3)
C36 C37 H37 124.7
C33 C37 H37 124.7
Y1 C37 H37 124.7
C39 C38 H38A 109.5
C39 C38 H38B 109.5
H38A C38 H38B 109.5
C39 C38 H38C 109.5
H38A C38 H38C 109.5
H38B C38 H38C 109.5
N3 C39 C40 110.7(4)
N3 C39 C38 124.4(4)
C40 C39 C38 124.9(4)
C41 C40 C39 106.9(4)
C41 C40 H40 126.6
C39 C40 H40 126.6
C40 C41 N4 107.5(4)
C40 C41 C42 129.0(5)
N4 C41 C42 123.5(5)
C41 C42 H42A 109.5
C41 C42 H42B 109.5
H42A C42 H42B 109.5
C41 C42 H42C 109.5
H42A C42 H42C 109.5
H42B C42 H42C 109.5
C44 C43 H43A 109.5
C44 C43 H43B 109.5
H43A C43 H43B 109.5
C44 C43 H43C 109.5
H43A C43 H43C 109.5
H43B C43 H43C 109.5
N5 C44 C45 109.6(4)
N5 C44 C43 122.4(4)
C45 C44 C43 128.0(4)
C46 C45 C44 107.6(4)
C46 C45 H45 126.2
C44 C45 H45 126.2
C45 C46 N6 107.1(4)
C45 C46 C47 130.0(4)
N6 C46 C47 122.8(5)
C46 C47 H47A 109.5
C46 C47 H47B 109.5
H47A C47 H47B 109.5
C46 C47 H47C 109.5
H47A C47 H47C 109.5
H47B C47 H47C 109.5
C49 C48 H48A 109.5
C49 C48 H48B 109.5
H48A C48 H48B 109.5
C49 C48 H48C 109.5
H48A C48 H48C 109.5
H48B C48 H48C 109.5
N8 C49 C50 107.3(5)
N8 C49 C48 123.7(6)
C50 C49 C48 128.9(6)
C49 C50 C51 107.4(5)
C49 C50 H50 126.3
C51 C50 H50 126.3
N7 C51 C50 108.7(5)
N7 C51 C52 122.6(5)
C50 C51 C52 128.6(5)
C51 C52 H52A 109.5
C51 C52 H52B 109.5
H52A C52 H52B 109.5
C51 C52 H52C 109.5
H52A C52 H52C 109.5
H52B C52 H52C 109.5

loop_
_geom_bond_atom_site_label_1
_geom_bond_atom_site_label_2
_geom_bond_distance
Y1 N2 2.407(3)
Y1 N5 2.445(3)
Y1 N1 2.460(3)
Y1 N7 2.465(4)
Y1 N3 2.601(3)
Y1 C37 2.684(4)
Y1 C33 2.698(4)
Y1 C36 2.707(4)
Y1 C34 2.743(4)
Y1 C35 2.761(5)
Y1 C1 2.866(4)
B1 N4 1.506(6)
B1 N8 1.549(6)
B1 N6 1.556(6)
B1 H1 1.18(4)
N1 C1 1.334(4)
N1 C9 1.437(4)
N2 C1 1.342(4)
N2 C21 1.434(4)
N3 C39 1.343(5)
N3 N4 1.373(4)
N4 C41 1.354(5)
N5 C44 1.329(5)
N5 N6 1.376(4)
N6 C46 1.356(5)
N7 C51 1.340(5)
N7 N8 1.371(5)
N8 C49 1.338(6)
C1 C2 1.525(5)
C2 C3 1.507(5)
C2 H2A 0.9700
C2 H2B 0.9700
C3 C8 1.372(5)
C3 C4 1.377(5)
C4 C5 1.389(6)
C4 H4 0.9300
C5 C6 1.361(7)
C5 H5 0.9300
C6 C7 1.365(7)
C6 H6 0.9300
C7 C8 1.375(6)
C7 H7 0.9300
C8 H8 0.9300
C9 C14 1.406(5)
C9 C10 1.410(5)
C10 C11 1.382(5)
C10 C18 1.511(6)
C11 C12 1.362(6)
C11 H11 0.9300
C12 C13 1.369(6)
C12 H12 0.9300
C13 C14 1.378(5)
C13 H13 0.9300
C14 C15 1.509(5)
C15 C16 1.525(5)
C15 C17 1.550(5)
C15 H15 0.9800
C16 H16A 0.9600
C16 H16B 0.9600
C16 H16C 0.9600
C17 H17A 0.9600
C17 H17B 0.9600
C17 H17C 0.9600
C18 C19 1.539(7)
C18 C20 1.549(7)
C18 H18 0.9800
C19 H19A 0.9600
C19 H19B 0.9600
C19 H19C 0.9600
C20 H20A 0.9600
C20 H20B 0.9600
C20 H20C 0.9600
C21 C22 1.405(5)
C21 C26 1.411(5)
C22 C23 1.383(5)
C22 C30 1.509(5)
C23 C24 1.359(6)
C23 H23 0.9300
C24 C25 1.359(6)
C24 H24 0.9300
C25 C26 1.394(5)
C25 H25 0.9300
C26 C27 1.519(5)
C27 C29 1.532(5)
C27 C28 1.536(5)
C27 H27 0.9800
C28 H28A 0.9600
C28 H28B 0.9600
C28 H28C 0.9600
C29 H29A 0.9600
C29 H29B 0.9600
C29 H29C 0.9600
C30 C32 1.526(6)
C30 C31 1.536(6)
C30 H30 0.9800
C31 H31A 0.9600
C31 H31B 0.9600
C31 H31C 0.9600
C32 H32A 0.9600
C32 H32B 0.9600
C32 H32C 0.9600
C33 C37 1.376(6)
C33 C34 1.415(6)
C33 H33 0.9800
C34 C35 1.385(6)
C34 H34 0.9800
C35 C36 1.390(6)
C35 H35 0.9800
C36 C37 1.367(6)
C36 H36 0.9800
C37 H37 0.9800
C38 C39 1.488(5)
C38 H38A 0.9600
C38 H38B 0.9600
C38 H38C 0.9600
C39 C40 1.365(6)
C40 C41 1.352(6)
C40 H40 0.9300
C41 C42 1.495(6)
C42 H42A 0.9600
C42 H42B 0.9600
C42 H42C 0.9600
C43 C44 1.491(6)
C43 H43A 0.9600
C43 H43B 0.9600
C43 H43C 0.9600
C44 C45 1.371(6)
C45 C46 1.353(6)
C45 H45 0.9300
C46 C47 1.491(6)
C47 H47A 0.9600
C47 H47B 0.9600
C47 H47C 0.9600
C48 C49 1.517(8)
C48 H48A 0.9600
C48 H48B 0.9600
C48 H48C 0.9600
C49 C50 1.364(8)
C50 C51 1.379(7)
C50 H50 0.9300
C51 C52 1.479(7)
C52 H52A 0.9600
C52 H52B 0.9600
C52 H52C 0.9600

loop_
_platon_squeeze_void_nr
_platon_squeeze_void_average_x
_platon_squeeze_void_average_y
_platon_squeeze_void_average_z
_platon_squeeze_void_volume
_platon_squeeze_void_count_electrons
_platon_squeeze_void_content
1 0.000 0.000 -0.001 603 88 ' '
2 0.024 0.202 0.767 6 0 ' '
3 0.029 0.260 0.781 12 1 ' '
4 0.073 0.436 0.448 13 1 ' '
5 0.103 0.696 0.885 13 1 ' '
6 0.131 0.488 0.433 7 0 ' '
7 0.155 0.690 0.900 7 0 ' '
8 0.179 0.976 0.767 7 0 ' '
9 0.202 0.179 0.233 7 0 ' '
10 0.333 0.667 0.670 608 88 ' '
11 0.231 0.971 0.781 12 1 ' '
12 0.260 0.231 0.219 12 1 ' '
13 0.304 0.407 0.885 13 1 ' '
14 0.310 0.464 0.900 7 0 ' '
15 0.357 0.869 0.433 7 0 ' '
16 0.363 0.927 0.448 13 1 ' '
17 0.407 0.103 0.115 13 1 ' '
18 0.436 0.363 0.552 13 1 ' '
19 0.464 0.155 0.100 7 0 ' '
20 0.488 0.357 0.567 7 0 ' '
21 0.512 0.643 0.433 7 0 ' '
22 0.536 0.845 0.900 7 0 ' '
23 0.667 0.333 0.336 608 88 ' '
24 0.564 0.637 0.448 13 1 ' '
25 0.593 0.897 0.885 13 1 ' '
26 0.637 0.073 0.552 13 1 ' '
27 0.643 0.131 0.567 7 0 ' '
28 0.690 0.536 0.100 7 0 ' '
29 0.696 0.593 0.115 13 1 ' '
30 0.740 0.769 0.781 12 1 ' '
31 0.769 0.029 0.219 12 1 ' '
32 0.798 0.822 0.766 7 0 ' '
33 0.822 0.024 0.234 7 0 ' '
34 0.845 0.310 0.100 7 0 ' '
35 0.869 0.512 0.567 7 0 ' '
36 0.897 0.304 0.115 13 1 ' '
37 0.927 0.564 0.552 13 1 ' '
38 0.971 0.740 0.219 12 1 ' '
39 0.976 0.798 0.234 6 0 ' '
